data_4128264
loop_
_publ_author_name
'Zhou, Zhibiao'
'Xie, Sheng'
'Chen, Xian'
'Tu, Yujie'
'Xiang, Jiannan'
'Wang, Jianguo'
'He, Zikai'
'Zeng, Zebing'
'Tang, Ben Zhong'

_publ_section_title
;
 Spiro-Functionalized Diphenylethenes: Suppression of a Reversible
 Photocyclization Contributes to the Aggregation-Induced Emission Effect.
;
_journal_issue 25
_journal_name_full 'Journal of the American Chemical Society'
_journal_page_first 9803
_journal_page_last 9807
_journal_paper_doi 10.1021/jacs.9b04426
_journal_volume 141
_journal_year 2019
_chemical_formula_moiety 'C37 H24'
_chemical_formula_sum 'C37 H24'
_chemical_formula_weight 468.56
_space_group_crystal_system monoclinic
_space_group_IT_number 14
_space_group_name_Hall '-P 2ybc'
_space_group_name_H-M_alt 'P 1 21/c 1'
_symmetry_space_group_name_Hall '-P 2ybc'
_symmetry_space_group_name_H-M 'P 1 21/c 1'
_atom_sites_solution_hydrogens geom
_atom_sites_solution_primary dual
_audit_creation_date 2017-05-22
_audit_creation_method
;
Olex2 1.2
(compiled 2017.03.28 svn.r3405 for OlexSys, GUI svn.r5337)
;
_cell_angle_alpha 90
_cell_angle_beta 101.400(4)
_cell_angle_gamma 90
_cell_formula_units_Z 4
_cell_length_a 9.9961(10)
_cell_length_b 11.5411(11)
_cell_length_c 22.484(2)
_cell_measurement_reflns_used 7634
_cell_measurement_temperature 302(2)
_cell_measurement_theta_max 28.793
_cell_measurement_theta_min 2.494
_cell_volume 2542.7(4)
_computing_cell_refinement 'SAINT v8.37A (Bruker, 2015)'
_computing_data_reduction 'SAINT v8.37A (Bruker, 2015)'
_computing_molecular_graphics 'Olex2 (Dolomanov et al., 2009)'
_computing_publication_material 'Olex2 (Dolomanov et al., 2009)'
_computing_structure_refinement 'ShelXL (Sheldrick, 2015)'
_computing_structure_solution 'ShelXT (Sheldrick, 2015)'
_diffrn_ambient_temperature 302.09
_diffrn_measured_fraction_theta_full 0.983
_diffrn_measured_fraction_theta_max 0.982
_diffrn_measurement_device_type 'Bruker APEX-II CCD'
_diffrn_measurement_method '\f and \w scans'
_diffrn_radiation_type MoK\a
_diffrn_radiation_wavelength 0.71073
_diffrn_reflns_av_R_equivalents 0.0728
_diffrn_reflns_av_unetI/netI 0.0700
_diffrn_reflns_Laue_measured_fraction_full 0.983
_diffrn_reflns_Laue_measured_fraction_max 0.982
_diffrn_reflns_limit_h_max 12
_diffrn_reflns_limit_h_min -12
_diffrn_reflns_limit_k_max 13
_diffrn_reflns_limit_k_min -13
_diffrn_reflns_limit_l_max 27
_diffrn_reflns_limit_l_min -26
_diffrn_reflns_number 24191
_diffrn_reflns_point_group_measured_fraction_full 0.983
_diffrn_reflns_point_group_measured_fraction_max 0.982
_diffrn_reflns_theta_full 25.242
_diffrn_reflns_theta_max 25.498
_diffrn_reflns_theta_min 2.078
_diffrn_standards_number 0
_exptl_absorpt_coefficient_mu 0.069
_exptl_absorpt_correction_T_max 0.7458
_exptl_absorpt_correction_T_min 0.6332
_exptl_absorpt_correction_type multi-scan
_exptl_absorpt_process_details
'SADABS-2016/2 (Bruker,2016/2) was used for absorption correction. wR2(int) was 0.1510 before and 0.0628 after correction. The Ratio of minimum to maximum transmission is 0.8490. The \l/2 correction factor is Not present.'
_exptl_crystal_colour colourless
_exptl_crystal_colour_primary colourless
_exptl_crystal_density_diffrn 1.224
_exptl_crystal_description block
_exptl_crystal_F_000 984
_exptl_crystal_size_max 0.15
_exptl_crystal_size_mid 0.12
_exptl_crystal_size_min 0.08
_refine_diff_density_max 0.238
_refine_diff_density_min -0.165
_refine_diff_density_rms 0.034
_refine_ls_extinction_method none
_refine_ls_goodness_of_fit_ref 1.037
_refine_ls_hydrogen_treatment constr
_refine_ls_matrix_type full
_refine_ls_number_parameters 334
_refine_ls_number_reflns 4641
_refine_ls_number_restraints 0
_refine_ls_restrained_S_all 1.037
_refine_ls_R_factor_all 0.1173
_refine_ls_R_factor_gt 0.0655
_refine_ls_shift/su_max 0.003
_refine_ls_shift/su_mean 0.001
_refine_ls_structure_factor_coef Fsqd
_refine_ls_weighting_details 'w=1/[\s^2^(Fo^2^)+(0.0672P)^2^+0.3022P] where P=(Fo^2^+2Fc^2^)/3'
_refine_ls_weighting_scheme calc
_refine_ls_wR_factor_gt 0.1411
_refine_ls_wR_factor_ref 0.1605
_reflns_Friedel_coverage 0.000
_reflns_number_gt 2758
_reflns_number_total 4641
_reflns_threshold_expression 'I > 2\s(I)'
_cod_data_source_file ja9b04426_si_003.cif
_cod_data_source_block mo_d8v17031_0m
_cod_database_code 4128264
_shelx_shelxl_version_number 2016/6
_shelx_space_group_comment
;
The symmetry employed for this shelxl refinement is uniquely defined
by the following loop, which should always be used as a source of
symmetry information in preference to the above space-group names.
They are only intended as comments.
;
_shelx_estimated_absorpt_t_max 0.994
_shelx_estimated_absorpt_t_min 0.990
_olex2_refinement_description
;
1. Fixed Uiso
 At 1.2 times of:
  All C(H) groups
2.a Aromatic/amide H refined with riding coordinates:
 C2(H2), C3(H3), C4(H4), C5(H5), C8(H8), C9(H9), C11(H11), C12(H12), C13(H13),
 C14(H14), C19(H19), C20(H20), C21(H21), C22(H22), C27(H27), C28(H28), C29(H29),
  C30(H30), C31(H31), C33(H33), C34(H34), C35(H35), C36(H36), C37(H37)
;
_olex2_submission_special_instructions 'No special instructions were received'

loop_
_space_group_symop_operation_xyz
'x, y, z'
'-x, y+1/2, -z+1/2'
'-x, -y, -z'
'x, -y-1/2, z-1/2'

loop_
_atom_site_label
_atom_site_type_symbol
_atom_site_fract_x
_atom_site_fract_y
_atom_site_fract_z
_atom_site_U_iso_or_equiv
_atom_site_adp_type
_atom_site_occupancy
_atom_site_site_symmetry_order
_atom_site_calc_flag
_atom_site_refinement_flags_posn
C1 C 0.3011(2) 0.0878(2) 0.56420(12) 0.0598(6) Uani 1 1 d .
C2 C 0.3623(3) 0.1045(2) 0.51586(13) 0.0723(7) Uani 1 1 d .
H2 H 0.429015 0.160977 0.516927 0.087 Uiso 1 1 calc R
C3 C 0.3230(3) 0.0358(3) 0.46546(14) 0.0839(9) Uani 1 1 d .
H3 H 0.364699 0.046097 0.432342 0.101 Uiso 1 1 calc R
C4 C 0.2250(4) -0.0467(3) 0.46268(17) 0.0951(10) Uani 1 1 d .
H4 H 0.199655 -0.091027 0.427726 0.114 Uiso 1 1 calc R
C5 C 0.1617(3) -0.0653(2) 0.51224(18) 0.0915(10) Uani 1 1 d .
H5 H 0.094598 -0.121463 0.511125 0.110 Uiso 1 1 calc R
C6 C 0.2039(3) 0.0041(2) 0.56328(13) 0.0670(7) Uani 1 1 d .
C7 C 0.1590(2) 0.0067(2) 0.62286(15) 0.0742(8) Uani 1 1 d .
C8 C 0.0638(3) -0.0637(2) 0.64292(18) 0.0866(9) Uani 1 1 d .
H8 H 0.018242 -0.122305 0.618639 0.104 Uiso 1 1 calc R
C9 C 0.0398(3) -0.0428(3) 0.7004(2) 0.1010(12) Uani 1 1 d .
H9 H -0.022534 -0.089372 0.714897 0.121 Uiso 1 1 calc R
C10 C 0.1070(3) 0.0476(3) 0.73851(16) 0.0800(9) Uani 1 1 d .
C11 C 0.0788(3) 0.0708(4) 0.7955(2) 0.1047(13) Uani 1 1 d .
H11 H 0.014781 0.025750 0.809712 0.126 Uiso 1 1 calc R
C12 C 0.1416(4) 0.1565(4) 0.83024(17) 0.1088(13) Uani 1 1 d .
H12 H 0.121117 0.169374 0.868271 0.131 Uiso 1 1 calc R
C13 C 0.2376(3) 0.2268(3) 0.81030(14) 0.0936(10) Uani 1 1 d .
H13 H 0.279993 0.286491 0.834751 0.112 Uiso 1 1 calc R
C14 C 0.2687(3) 0.2074(3) 0.75477(13) 0.0778(8) Uani 1 1 d .
H14 H 0.332953 0.253920 0.741512 0.093 Uiso 1 1 calc R
C15 C 0.2040(2) 0.1168(2) 0.71701(12) 0.0656(7) Uani 1 1 d .
C16 C 0.2284(2) 0.0922(2) 0.65754(13) 0.0632(7) Uani 1 1 d .
C17 C 0.3231(2) 0.1569(2) 0.62447(11) 0.0578(6) Uani 1 1 d .
C18 C 0.4726(2) 0.1658(2) 0.65593(10) 0.0567(6) Uani 1 1 d .
C19 C 0.5616(2) 0.0796(2) 0.68052(11) 0.0691(7) Uani 1 1 d .
H19 H 0.532597 0.003027 0.680833 0.083 Uiso 1 1 calc R
C20 C 0.6957(3) 0.1096(3) 0.70485(12) 0.0767(8) Uani 1 1 d .
H20 H 0.757778 0.052266 0.720892 0.092 Uiso 1 1 calc R
C21 C 0.7379(2) 0.2229(3) 0.70555(12) 0.0778(8) Uani 1 1 d .
H21 H 0.827912 0.241308 0.722485 0.093 Uiso 1 1 calc R
C22 C 0.6485(2) 0.3100(2) 0.68145(11) 0.0660(7) Uani 1 1 d .
H22 H 0.677600 0.386662 0.682362 0.079 Uiso 1 1 calc R
C23 C 0.5142(2) 0.2813(2) 0.65581(10) 0.0534(6) Uani 1 1 d .
C24 C 0.3970(2) 0.35299(19) 0.62714(10) 0.0495(6) Uani 1 1 d .
C25 C 0.2860(2) 0.28492(19) 0.61118(10) 0.0520(6) Uani 1 1 d .
C26 C 0.1463(2) 0.31667(18) 0.57923(11) 0.0497(6) Uani 1 1 d .
C27 C 0.1178(2) 0.3366(2) 0.51771(12) 0.0617(7) Uani 1 1 d .
H27 H 0.187999 0.332878 0.496101 0.074 Uiso 1 1 calc R
C28 C -0.0122(2) 0.3620(2) 0.48758(12) 0.0676(7) Uani 1 1 d .
H28 H -0.029272 0.374911 0.445933 0.081 Uiso 1 1 calc R
C29 C -0.1170(2) 0.3685(2) 0.51878(13) 0.0662(7) Uani 1 1 d .
H29 H -0.204866 0.386276 0.498410 0.079 Uiso 1 1 calc R
C30 C -0.0916(2) 0.3487(2) 0.57963(13) 0.0678(7) Uani 1 1 d .
H30 H -0.162530 0.352810 0.600801 0.081 Uiso 1 1 calc R
C31 C 0.0389(2) 0.3224(2) 0.61020(11) 0.0618(6) Uani 1 1 d .
H31 H 0.055023 0.308550 0.651752 0.074 Uiso 1 1 calc R
C32 C 0.4057(2) 0.47891(19) 0.61704(10) 0.0516(6) Uani 1 1 d .
C33 C 0.4963(2) 0.5228(2) 0.58293(12) 0.0700(7) Uani 1 1 d .
H33 H 0.552657 0.472384 0.566978 0.084 Uiso 1 1 calc R
C34 C 0.5034(3) 0.6396(3) 0.57256(15) 0.0881(9) Uani 1 1 d .
H34 H 0.564478 0.667112 0.549563 0.106 Uiso 1 1 calc R
C35 C 0.4229(3) 0.7157(3) 0.59529(16) 0.0924(10) Uani 1 1 d .
H35 H 0.428005 0.794605 0.587607 0.111 Uiso 1 1 calc R
C36 C 0.3343(3) 0.6752(3) 0.62959(14) 0.0875(9) Uani 1 1 d .
H36 H 0.280060 0.727029 0.645909 0.105 Uiso 1 1 calc R
C37 C 0.3246(3) 0.5575(2) 0.64024(12) 0.0709(7) Uani 1 1 d .
H37 H 0.262974 0.531052 0.663198 0.085 Uiso 1 1 calc R

loop_
_atom_site_aniso_label
_atom_site_aniso_U_11
_atom_site_aniso_U_22
_atom_site_aniso_U_33
_atom_site_aniso_U_23
_atom_site_aniso_U_13
_atom_site_aniso_U_12
C1 0.0598(14) 0.0512(14) 0.0645(18) -0.0001(12) 0.0030(13) 0.0082(13)
C2 0.0797(18) 0.0640(17) 0.071(2) -0.0008(15) 0.0106(15) 0.0062(14)
C3 0.100(2) 0.084(2) 0.068(2) -0.0014(17) 0.0147(16) 0.0196(19)
C4 0.103(2) 0.076(2) 0.095(3) -0.0256(18) -0.006(2) 0.0145(19)
C5 0.0757(19) 0.0517(17) 0.138(3) -0.0080(19) -0.002(2) -0.0016(14)
C6 0.0628(15) 0.0533(15) 0.084(2) 0.0060(14) 0.0122(14) 0.0119(13)
C7 0.0491(14) 0.0500(15) 0.119(3) 0.0199(15) 0.0060(15) 0.0001(13)
C8 0.0629(17) 0.0613(18) 0.137(3) 0.0238(18) 0.0223(18) -0.0039(14)
C9 0.0633(18) 0.090(2) 0.157(4) 0.056(2) 0.038(2) 0.0030(18)
C10 0.0539(15) 0.085(2) 0.103(3) 0.0445(18) 0.0201(16) 0.0188(16)
C11 0.066(2) 0.146(4) 0.111(3) 0.070(3) 0.039(2) 0.032(2)
C12 0.086(2) 0.175(4) 0.074(3) 0.045(3) 0.036(2) 0.046(3)
C13 0.084(2) 0.135(3) 0.061(2) 0.0108(18) 0.0140(16) 0.027(2)
C14 0.0602(15) 0.108(2) 0.069(2) 0.0267(17) 0.0202(14) 0.0133(16)
C15 0.0547(14) 0.0834(19) 0.0609(18) 0.0272(15) 0.0165(13) 0.0241(14)
C16 0.0449(13) 0.0583(15) 0.085(2) 0.0229(14) 0.0101(13) 0.0076(12)
C17 0.0496(13) 0.0544(14) 0.0691(17) 0.0081(12) 0.0111(11) -0.0012(11)
C18 0.0444(12) 0.0673(16) 0.0590(16) 0.0071(12) 0.0116(11) 0.0052(12)
C19 0.0604(15) 0.0779(18) 0.0689(18) 0.0122(14) 0.0121(13) 0.0112(14)
C20 0.0534(15) 0.112(2) 0.0624(18) 0.0124(16) 0.0066(13) 0.0196(16)
C21 0.0445(13) 0.121(3) 0.0645(18) 0.0060(17) 0.0035(12) 0.0003(17)
C22 0.0470(13) 0.0941(19) 0.0563(16) 0.0012(14) 0.0090(11) -0.0091(14)
C23 0.0449(12) 0.0697(16) 0.0466(14) 0.0003(11) 0.0115(10) -0.0026(12)
C24 0.0457(12) 0.0583(14) 0.0459(14) -0.0005(10) 0.0119(10) -0.0052(11)
C25 0.0467(12) 0.0537(14) 0.0561(15) 0.0032(11) 0.0118(10) -0.0011(11)
C26 0.0441(12) 0.0420(12) 0.0642(17) 0.0007(11) 0.0136(11) -0.0037(10)
C27 0.0523(14) 0.0710(16) 0.0647(18) 0.0085(13) 0.0181(12) 0.0005(12)
C28 0.0602(15) 0.0802(18) 0.0605(17) 0.0055(13) 0.0075(13) 0.0042(14)
C29 0.0477(13) 0.0646(16) 0.082(2) -0.0016(14) 0.0022(13) 0.0002(12)
C30 0.0474(14) 0.0779(18) 0.081(2) 0.0037(15) 0.0190(13) 0.0068(13)
C31 0.0583(14) 0.0714(16) 0.0574(16) 0.0047(12) 0.0157(12) 0.0062(13)
C32 0.0499(12) 0.0565(14) 0.0458(14) -0.0036(11) 0.0033(10) -0.0092(11)
C33 0.0611(15) 0.0717(18) 0.0799(19) 0.0040(14) 0.0205(13) -0.0134(13)
C34 0.0747(19) 0.076(2) 0.111(3) 0.0214(18) 0.0120(17) -0.0221(17)
C35 0.090(2) 0.0606(18) 0.112(3) 0.0099(18) -0.017(2) -0.0180(18)
C36 0.096(2) 0.0651(19) 0.093(2) -0.0176(16) -0.0012(18) 0.0089(17)
C37 0.0791(17) 0.0705(18) 0.0637(18) -0.0084(14) 0.0153(14) -0.0028(15)

loop_
_atom_type_symbol
_atom_type_description
_atom_type_scat_dispersion_real
_atom_type_scat_dispersion_imag
_atom_type_scat_source
C C 0.0033 0.0016 'International Tables Vol C Tables 4.2.6.8 and 6.1.1.4'
H H 0.0000 0.0000 'International Tables Vol C Tables 4.2.6.8 and 6.1.1.4'

loop_
_geom_angle_atom_site_label_1
_geom_angle_atom_site_label_2
_geom_angle_atom_site_label_3
_geom_angle
C2 C1 C6 121.2(3)
C2 C1 C17 128.0(2)
C6 C1 C17 110.8(2)
C1 C2 H2 120.8
C1 C2 C3 118.4(3)
C3 C2 H2 120.8
C2 C3 H3 119.1
C4 C3 C2 121.8(3)
C4 C3 H3 119.1
C3 C4 H4 119.8
C3 C4 C5 120.3(3)
C5 C4 H4 119.8
C4 C5 H5 121.4
C6 C5 C4 117.1(3)
C6 C5 H5 121.4
C1 C6 C5 121.1(3)
C1 C6 C7 108.1(2)
C5 C6 C7 130.8(3)
C8 C7 C6 128.6(3)
C16 C7 C6 108.6(2)
C16 C7 C8 122.8(3)
C7 C8 H8 121.4
C9 C8 C7 117.2(3)
C9 C8 H8 121.4
C8 C9 H9 118.6
C8 C9 C10 122.7(3)
C10 C9 H9 118.6
C11 C10 C9 122.5(3)
C11 C10 C15 118.9(3)
C15 C10 C9 118.6(3)
C10 C11 H11 119.2
C12 C11 C10 121.6(3)
C12 C11 H11 119.2
C11 C12 H12 119.5
C11 C12 C13 121.0(4)
C13 C12 H12 119.5
C12 C13 H13 120.2
C14 C13 C12 119.6(4)
C14 C13 H13 120.2
C13 C14 H14 119.7
C13 C14 C15 120.6(3)
C15 C14 H14 119.7
C10 C15 C14 118.3(3)
C10 C15 C16 117.5(3)
C14 C15 C16 124.1(2)
C7 C16 C15 121.1(2)
C7 C16 C17 112.0(2)
C15 C16 C17 126.8(2)
C16 C17 C1 100.4(2)
C16 C17 C18 117.16(19)
C16 C17 C25 114.83(18)
C18 C17 C1 113.40(19)
C18 C17 C25 101.65(18)
C25 C17 C1 109.72(19)
C19 C18 C17 129.3(2)
C19 C18 C23 121.5(2)
C23 C18 C17 109.17(19)
C18 C19 H19 120.8
C18 C19 C20 118.3(3)
C20 C19 H19 120.8
C19 C20 H20 119.6
C21 C20 C19 120.9(3)
C21 C20 H20 119.6
C20 C21 H21 119.5
C20 C21 C22 121.0(2)
C22 C21 H21 119.5
C21 C22 H22 120.5
C21 C22 C23 119.0(3)
C23 C22 H22 120.5
C18 C23 C24 108.95(18)
C22 C23 C18 119.3(2)
C22 C23 C24 131.7(2)
C23 C24 C32 123.59(18)
C25 C24 C23 109.3(2)
C25 C24 C32 127.1(2)
C24 C25 C17 110.72(19)
C24 C25 C26 129.1(2)
C26 C25 C17 119.91(19)
C27 C26 C25 121.04(19)
C27 C26 C31 117.9(2)
C31 C26 C25 121.0(2)
C26 C27 H27 119.4
C28 C27 C26 121.3(2)
C28 C27 H27 119.4
C27 C28 H28 119.9
C27 C28 C29 120.2(2)
C29 C28 H28 119.9
C28 C29 H29 120.2
C30 C29 C28 119.7(2)
C30 C29 H29 120.2
C29 C30 H30 119.8
C29 C30 C31 120.4(2)
C31 C30 H30 119.8
C26 C31 H31 119.8
C30 C31 C26 120.5(2)
C30 C31 H31 119.8
C33 C32 C24 120.5(2)
C37 C32 C24 122.0(2)
C37 C32 C33 117.5(2)
C32 C33 H33 119.6
C34 C33 C32 120.8(3)
C34 C33 H33 119.6
C33 C34 H34 119.4
C35 C34 C33 121.1(3)
C35 C34 H34 119.4
C34 C35 H35 120.3
C34 C35 C36 119.3(3)
C36 C35 H35 120.3
C35 C36 H36 119.7
C35 C36 C37 120.5(3)
C37 C36 H36 119.7
C32 C37 C36 120.7(3)
C32 C37 H37 119.6
C36 C37 H37 119.6

loop_
_geom_bond_atom_site_label_1
_geom_bond_atom_site_label_2
_geom_bond_distance
C1 C2 1.362(3)
C1 C6 1.367(3)
C1 C17 1.550(3)
C2 H2 0.9300
C2 C3 1.375(4)
C3 H3 0.9300
C3 C4 1.359(4)
C4 H4 0.9300
C4 C5 1.402(4)
C5 H5 0.9300
C5 C6 1.394(4)
C6 C7 1.495(4)
C7 C8 1.392(4)
C7 C16 1.360(4)
C8 H8 0.9300
C8 C9 1.381(4)
C9 H9 0.9300
C9 C10 1.430(5)
C10 C11 1.390(5)
C10 C15 1.413(4)
C11 H11 0.9300
C11 C12 1.337(5)
C12 H12 0.9300
C12 C13 1.396(5)
C13 H13 0.9300
C13 C14 1.364(4)
C14 H14 0.9300
C14 C15 1.420(4)
C15 C16 1.434(4)
C16 C17 1.512(3)
C17 C18 1.525(3)
C17 C25 1.538(3)
C18 C19 1.376(3)
C18 C23 1.397(3)
C19 H19 0.9300
C19 C20 1.388(3)
C20 H20 0.9300
C20 C21 1.373(4)
C21 H21 0.9300
C21 C22 1.383(4)
C22 H22 0.9300
C22 C23 1.392(3)
C23 C24 1.475(3)
C24 C25 1.348(3)
C24 C32 1.476(3)
C25 C26 1.485(3)
C26 C27 1.375(3)
C26 C31 1.392(3)
C27 H27 0.9300
C27 C28 1.373(3)
C28 H28 0.9300
C28 C29 1.373(3)
C29 H29 0.9300
C29 C30 1.361(3)
C30 H30 0.9300
C30 C31 1.382(3)
C31 H31 0.9300
C32 C33 1.393(3)
C32 C37 1.386(3)
C33 H33 0.9300
C33 C34 1.372(4)
C34 H34 0.9300
C34 C35 1.358(4)
C35 H35 0.9300
C35 C36 1.367(4)
C36 H36 0.9300
C36 C37 1.386(4)
C37 H37 0.9300
